data_7053061
loop_
_publ_author_name
'Sarwar, Masood'
'Madalan, Augustin M.'
'Tiseanu, Carmen'
'Novitchi, Ghenadie'
'Maxim, Catalin'
'Marinescu, Gabriela'
'Luneau, Dominique'
'Andruh, Marius'

_publ_section_title
;
 A new synthetic route towards binuclear 3d--4f complexes, using
 non-compartmental ligands derived from o-vanillin. Syntheses, crystal
 structures, magnetic and luminescent properties
;
_journal_issue 8
_journal_name_full 'New Journal of Chemistry'
_journal_page_first 2280
_journal_paper_doi 10.1039/c3nj00199g
_journal_volume 37
_journal_year 2013
_chemical_formula_sum 'C32 H33 Cu Eu N8 O13'
_chemical_formula_weight 953.16
_chemical_name_systematic
;
?
;
_space_group_IT_number 14
_symmetry_cell_setting monoclinic
_symmetry_space_group_name_Hall '-P 2yab'
_symmetry_space_group_name_H-M 'P 1 21/a 1'
_atom_sites_solution_hydrogens geom
_atom_sites_solution_primary direct
_atom_sites_solution_secondary difmap
_audit_creation_method SHELXL-97
_cell_angle_alpha 90.00
_cell_angle_beta 104.911(4)
_cell_angle_gamma 90.00
_cell_formula_units_Z 4
_cell_length_a 16.8588(7)
_cell_length_b 11.2386(3)
_cell_length_c 20.4501(10)
_cell_measurement_reflns_used 46279
_cell_measurement_temperature 293(2)
_cell_measurement_theta_max 33.62
_cell_measurement_theta_min 2.45
_cell_volume 3744.2(3)
_computing_cell_refinement X-Area
_computing_data_collection X-Area
_computing_data_reduction X-Area
_computing_structure_refinement 'SHELXL-97 (Sheldrick, 1997)'
_computing_structure_solution 'SHELXS-97 (Sheldrick, 1997)'
_diffrn_ambient_temperature 293(2)
_diffrn_measured_fraction_theta_full 0.961
_diffrn_measured_fraction_theta_max 0.961
_diffrn_measurement_device_type 'STOE IPDS II'
_diffrn_measurement_method 'omega scans'
_diffrn_radiation_monochromator graphite
_diffrn_radiation_source 'fine-focus sealed tube'
_diffrn_radiation_type MoK\a
_diffrn_radiation_wavelength 0.71073
_diffrn_reflns_av_R_equivalents 0.0661
_diffrn_reflns_av_sigmaI/netI 0.0464
_diffrn_reflns_limit_h_max 26
_diffrn_reflns_limit_h_min -26
_diffrn_reflns_limit_k_max 15
_diffrn_reflns_limit_k_min -17
_diffrn_reflns_limit_l_max 31
_diffrn_reflns_limit_l_min -31
_diffrn_reflns_number 58184
_diffrn_reflns_theta_full 33.62
_diffrn_reflns_theta_max 33.62
_diffrn_reflns_theta_min 2.45
_exptl_absorpt_coefficient_mu 2.302
_exptl_absorpt_correction_T_max 0.6288
_exptl_absorpt_correction_T_min 0.3740
_exptl_absorpt_correction_type multi-scan
_exptl_absorpt_process_details
;
[c.f. r.h. blessing, acta cryst. (1995), a51, 33-38]
;
_exptl_crystal_colour green
_exptl_crystal_density_diffrn 1.691
_exptl_crystal_density_meas ?
_exptl_crystal_density_method 'not measured'
_exptl_crystal_description prism
_exptl_crystal_F_000 1908
_exptl_crystal_size_max 0.6
_exptl_crystal_size_mid 0.25
_exptl_crystal_size_min 0.2
_refine_diff_density_max 0.916
_refine_diff_density_min -1.437
_refine_diff_density_rms 0.103
_refine_ls_extinction_method none
_refine_ls_goodness_of_fit_ref 1.033
_refine_ls_hydrogen_treatment constr
_refine_ls_matrix_type full
_refine_ls_number_parameters 497
_refine_ls_number_reflns 14267
_refine_ls_number_restraints 0
_refine_ls_restrained_S_all 1.033
_refine_ls_R_factor_all 0.0845
_refine_ls_R_factor_gt 0.0516
_refine_ls_shift/su_max 0.001
_refine_ls_shift/su_mean 0.000
_refine_ls_structure_factor_coef Fsqd
_refine_ls_weighting_details 'calc w=1/[\s^2^(Fo^2^)+(0.0439P)^2^+4.9194P] where P=(Fo^2^+2Fc^2^)/3'
_refine_ls_weighting_scheme calc
_refine_ls_wR_factor_gt 0.1095
_refine_ls_wR_factor_ref 0.1202
_reflns_number_gt 9500
_reflns_number_total 14267
_reflns_threshold_expression >2sigma(I)
_cod_data_source_file c3nj00199g.txt
_cod_data_source_block shelxl5
_cod_depositor_comments
;
The following automatic conversions were performed:

'_symmetry_cell_setting' value 'Monoclinic' changed to 'monoclinic'
according to /home/saulius/struct/CIF-dictionaries/cif_core.dic
dictionary named 'cif_core.dic' version 2.4.2 from 2011-04-26.

Automatic conversion script
Id: cif_fix_values 1891 2012-01-12 08:04:46Z andrius 

The following automatic conversions were performed:

'_exptl_crystal_density_meas' value 'not measured' was changed to '?'
- the value is perceived as not measured.

Automatic conversion script
Id: cif_fix_values 3008 2015-01-20 13:52:24Z robertas 
;
_cod_original_sg_symbol_H-M P21/a
_cod_database_code 7053061

loop_
_symmetry_equiv_pos_as_xyz
'x, y, z'
'-x+1/2, y+1/2, -z'
'-x, -y, -z'
'x-1/2, -y-1/2, z'

loop_
_atom_site_label
_atom_site_type_symbol
_atom_site_fract_x
_atom_site_fract_y
_atom_site_fract_z
_atom_site_U_iso_or_equiv
_atom_site_adp_type
_atom_site_occupancy
_atom_site_symmetry_multiplicity
_atom_site_calc_flag
_atom_site_refinement_flags
C1 C 0.2067(3) 0.7047(4) 0.2859(4) 0.0684(16) Uani 1 1 d .
H1A H 0.1614 0.7539 0.2631 0.103 Uiso 1 1 calc R
H1B H 0.2547 0.7265 0.2717 0.103 Uiso 1 1 calc R
H1C H 0.2169 0.7155 0.3339 0.103 Uiso 1 1 calc R
C2 C 0.2473(2) 0.4990(3) 0.29842(18) 0.0358(6) Uani 1 1 d .
C3 C 0.3200(3) 0.5264(4) 0.3444(2) 0.0428(8) Uani 1 1 d .
H3 H 0.3319 0.6046 0.3584 0.051 Uiso 1 1 calc R
C4 C 0.3757(3) 0.4354(4) 0.3697(2) 0.0469(9) Uani 1 1 d .
H4 H 0.4244 0.4526 0.4019 0.056 Uiso 1 1 calc R
C5 C 0.3589(2) 0.3207(4) 0.3474(2) 0.0423(8) Uani 1 1 d .
H5 H 0.3971 0.2610 0.3639 0.051 Uiso 1 1 calc R
C6 C 0.2848(2) 0.2918(3) 0.29992(19) 0.0354(7) Uani 1 1 d .
C7 C 0.2270(2) 0.3817(3) 0.27554(19) 0.0323(6) Uani 1 1 d .
C8 C 0.2764(2) 0.1727(3) 0.2735(2) 0.0378(7) Uani 1 1 d .
H8 H 0.3222 0.1240 0.2873 0.045 Uiso 1 1 calc R
C9 C 0.2262(3) 0.0042(4) 0.2088(2) 0.0474(8) Uani 1 1 d .
H9A H 0.2415 -0.0487 0.2474 0.057 Uiso 1 1 calc R
H9B H 0.2716 0.0068 0.1878 0.057 Uiso 1 1 calc R
C10 C 0.1513(3) -0.0464(3) 0.1583(2) 0.0469(9) Uani 1 1 d .
H10A H 0.1647 -0.1252 0.1450 0.056 Uiso 1 1 calc R
H10B H 0.1074 -0.0551 0.1807 0.056 Uiso 1 1 calc R
C11 C 0.1205(2) 0.0278(3) 0.0957(2) 0.0399(8) Uani 1 1 d .
C12 C 0.1222(3) -0.0137(4) 0.0320(2) 0.0507(10) Uani 1 1 d .
H12 H 0.1432 -0.0886 0.0270 0.061 Uiso 1 1 calc R
C13 C 0.0921(3) 0.0581(5) -0.0235(3) 0.0598(13) Uani 1 1 d .
H13 H 0.0927 0.0320 -0.0666 0.072 Uiso 1 1 calc R
C14 C 0.0616(3) 0.1678(5) -0.0147(2) 0.0540(11) Uani 1 1 d .
H14 H 0.0413 0.2172 -0.0517 0.065 Uiso 1 1 calc R
C15 C 0.0611(3) 0.2047(4) 0.0494(2) 0.0465(9) Uani 1 1 d .
H15 H 0.0398 0.2792 0.0549 0.056 Uiso 1 1 calc R
C16 C -0.1435(4) 0.5211(5) 0.0590(3) 0.0632(13) Uani 1 1 d .
H16A H -0.1146 0.5938 0.0564 0.095 Uiso 1 1 calc R
H16B H -0.1912 0.5379 0.0749 0.095 Uiso 1 1 calc R
H16C H -0.1601 0.4854 0.0149 0.095 Uiso 1 1 calc R
C17 C -0.1225(2) 0.3309(3) 0.1141(2) 0.0389(7) Uani 1 1 d .
C18 C -0.2016(2) 0.2912(4) 0.0850(2) 0.0486(9) Uani 1 1 d .
H18 H -0.2382 0.3382 0.0537 0.058 Uiso 1 1 calc R
C19 C -0.2256(2) 0.1804(4) 0.1032(3) 0.0508(10) Uani 1 1 d .
H19 H -0.2786 0.1532 0.0840 0.061 Uiso 1 1 calc R
C20 C -0.1716(2) 0.1106(4) 0.1492(2) 0.0444(9) Uani 1 1 d .
H20 H -0.1888 0.0374 0.1618 0.053 Uiso 1 1 calc R
C21 C -0.0909(2) 0.1489(3) 0.1775(2) 0.0374(7) Uani 1 1 d .
C22 C -0.0653(2) 0.2591(3) 0.15893(19) 0.0346(7) Uani 1 1 d .
C23 C -0.0375(3) 0.0762(4) 0.2308(2) 0.0417(8) Uani 1 1 d .
H23 H -0.0622 0.0163 0.2500 0.050 Uiso 1 1 calc R
C24 C 0.0817(3) 0.0119(4) 0.3094(2) 0.0490(9) Uani 1 1 d .
H24A H 0.1204 -0.0390 0.2949 0.059 Uiso 1 1 calc R
H24B H 0.0418 -0.0387 0.3225 0.059 Uiso 1 1 calc R
C25 C 0.1276(3) 0.0860(5) 0.3706(2) 0.0529(10) Uani 1 1 d .
H25A H 0.1502 0.1568 0.3551 0.063 Uiso 1 1 calc R
H25B H 0.0896 0.1110 0.3964 0.063 Uiso 1 1 calc R
C26 C 0.1962(3) 0.0140(4) 0.4155(2) 0.0496(9) Uani 1 1 d .
C27 C 0.1997(4) -0.0076(6) 0.4825(3) 0.0695(15) Uani 1 1 d .
H27 H 0.1589 0.0209 0.5016 0.083 Uiso 1 1 calc R
C28 C 0.2649(5) -0.0724(8) 0.5209(3) 0.085(2) Uani 1 1 d .
H28 H 0.2703 -0.0833 0.5670 0.102 Uiso 1 1 calc R
C29 C 0.3209(4) -0.1200(7) 0.4914(3) 0.0767(17) Uani 1 1 d .
H29 H 0.3629 -0.1685 0.5156 0.092 Uiso 1 1 calc R
C30 C 0.3134(4) -0.0944(6) 0.4251(3) 0.0721(16) Uani 1 1 d .
H30 H 0.3534 -0.1236 0.4054 0.086 Uiso 1 1 calc R
C31 C 0.5262(5) 0.7333(7) 0.4655(5) 0.094(2) Uani 1 1 d .
C32 C 0.5909(7) 0.8156(11) 0.4638(7) 0.148(4) Uani 1 1 d .
H32A H 0.6020 0.8647 0.5036 0.222 Uiso 1 1 calc R
H32B H 0.5744 0.8648 0.4243 0.222 Uiso 1 1 calc R
H32C H 0.6396 0.7722 0.4626 0.222 Uiso 1 1 calc R
Cu1 Cu 0.10610(3) 0.20286(4) 0.20669(3) 0.03670(10) Uani 1 1 d .
Eu1 Eu 0.044569(10) 0.501784(17) 0.210238(10) 0.03463(5) Uani 1 1 d .
N1 N 0.21275(19) 0.1252(3) 0.23273(17) 0.0358(6) Uani 1 1 d .
N2 N 0.0906(2) 0.1361(3) 0.10437(17) 0.0380(6) Uani 1 1 d .
N3 N 0.0397(2) 0.0886(3) 0.25289(17) 0.0406(7) Uani 1 1 d .
N4 N 0.2518(3) -0.0295(5) 0.3858(3) 0.0681(13) Uani 1 1 d .
N5 N 0.0055(3) 0.4383(4) 0.3360(2) 0.0603(11) Uani 1 1 d .
N6 N -0.0493(3) 0.7090(4) 0.2362(3) 0.0767(15) Uani 1 1 d .
N7 N 0.0999(3) 0.6153(4) 0.1012(3) 0.0631(11) Uani 1 1 d .
N8 N 0.4753(6) 0.6706(9) 0.4677(6) 0.142(4) Uani 1 1 d .
O1 O 0.18702(17) 0.5812(2) 0.26913(17) 0.0426(6) Uani 1 1 d .
O2 O 0.15539(15) 0.3628(2) 0.23185(15) 0.0370(5) Uani 1 1 d .
O3 O -0.09089(19) 0.4410(3) 0.10481(19) 0.0531(8) Uani 1 1 d .
O4 O 0.01011(15) 0.3034(2) 0.18275(16) 0.0413(6) Uani 1 1 d .
O5 O 0.0775(2) 0.4503(4) 0.3325(2) 0.0654(10) Uani 1 1 d .
O6 O -0.0494(2) 0.4512(4) 0.2816(2) 0.0710(11) Uani 1 1 d .
O7 O -0.0128(3) 0.4203(6) 0.3895(2) 0.0993(18) Uani 1 1 d .
O8 O -0.0785(3) 0.6415(4) 0.1879(3) 0.0920(16) Uani 1 1 d .
O9 O 0.0230(2) 0.6873(3) 0.2711(2) 0.0663(10) Uani 1 1 d .
O10 O -0.0881(4) 0.7895(5) 0.2523(4) 0.140(3) Uani 1 1 d .
O11 O 0.0969(3) 0.5042(3) 0.1050(2) 0.0763(13) Uani 1 1 d .
O12 O 0.0703(3) 0.6713(3) 0.1419(2) 0.0735(12) Uani 1 1 d .
O13 O 0.1282(5) 0.6653(5) 0.0597(3) 0.121(2) Uani 1 1 d .

loop_
_atom_site_aniso_label
_atom_site_aniso_U_11
_atom_site_aniso_U_22
_atom_site_aniso_U_33
_atom_site_aniso_U_23
_atom_site_aniso_U_13
_atom_site_aniso_U_12
C1 0.052(3) 0.0270(17) 0.117(5) -0.013(2) 0.006(3) -0.0055(18)
C2 0.0333(14) 0.0320(14) 0.0424(16) -0.0006(16) 0.0103(12) -0.0010(15)
C3 0.0409(18) 0.0404(19) 0.046(2) -0.0057(15) 0.0086(15) -0.0071(14)
C4 0.0347(17) 0.055(2) 0.046(2) -0.0042(18) 0.0014(15) -0.0037(17)
C5 0.0315(16) 0.047(2) 0.045(2) 0.0014(16) 0.0028(14) 0.0035(14)
C6 0.0312(14) 0.0353(15) 0.0381(17) 0.0010(14) 0.0060(12) 0.0030(13)
C7 0.0327(15) 0.0267(13) 0.0377(17) 0.0007(12) 0.0094(13) -0.0009(12)
C8 0.0347(16) 0.0350(16) 0.0434(19) 0.0046(14) 0.0094(14) 0.0069(13)
C9 0.055(2) 0.0313(15) 0.053(2) -0.0019(18) 0.0084(17) 0.0124(18)
C10 0.061(3) 0.0267(15) 0.054(2) -0.0028(16) 0.017(2) -0.0002(16)
C11 0.0416(18) 0.0331(16) 0.045(2) -0.0094(14) 0.0113(15) -0.0032(13)
C12 0.051(2) 0.051(2) 0.051(2) -0.017(2) 0.0148(18) -0.0051(19)
C13 0.061(3) 0.077(3) 0.041(2) -0.020(2) 0.011(2) -0.009(2)
C14 0.058(3) 0.062(3) 0.038(2) -0.0014(19) 0.0053(18) -0.008(2)
C15 0.048(2) 0.0412(19) 0.047(2) 0.0019(17) 0.0046(17) -0.0004(17)
C16 0.065(3) 0.055(3) 0.064(3) 0.019(2) 0.007(2) 0.010(2)
C17 0.0353(16) 0.0355(16) 0.0435(19) -0.0038(14) 0.0057(14) 0.0023(13)
C18 0.0318(17) 0.051(2) 0.057(3) -0.005(2) 0.0009(16) 0.0050(16)
C19 0.0313(17) 0.060(3) 0.059(3) -0.016(2) 0.0076(16) -0.0051(17)
C20 0.0404(19) 0.043(2) 0.052(2) -0.0129(17) 0.0163(17) -0.0083(16)
C21 0.0373(17) 0.0360(16) 0.0398(18) -0.0057(14) 0.0115(14) -0.0022(14)
C22 0.0321(15) 0.0323(15) 0.0379(17) -0.0069(13) 0.0062(13) -0.0004(12)
C23 0.049(2) 0.0390(18) 0.0398(19) -0.0017(15) 0.0155(16) -0.0065(16)
C24 0.058(2) 0.042(2) 0.044(2) 0.0115(18) 0.0065(17) 0.0007(18)
C25 0.063(3) 0.055(2) 0.039(2) 0.0016(19) 0.0089(19) 0.009(2)
C26 0.054(2) 0.052(2) 0.0392(19) 0.0037(18) 0.0068(16) -0.0011(19)
C27 0.070(3) 0.097(4) 0.040(2) 0.004(3) 0.013(2) 0.014(3)
C28 0.088(4) 0.115(6) 0.048(3) 0.019(3) 0.008(3) 0.019(4)
C29 0.065(3) 0.097(5) 0.057(3) 0.003(3) -0.005(3) 0.017(3)
C30 0.059(3) 0.088(4) 0.065(3) -0.003(3) 0.009(3) 0.016(3)
C31 0.084(5) 0.075(5) 0.108(6) -0.009(4) -0.006(4) 0.005(4)
C32 0.145(9) 0.122(9) 0.170(12) 0.037(8) 0.027(8) -0.012(8)
Cu1 0.03385(19) 0.02614(17) 0.0454(2) -0.00084(17) 0.00163(16) 0.00315(16)
Eu1 0.03320(7) 0.02672(7) 0.04152(8) -0.00199(8) 0.00516(5) 0.00254(7)
N1 0.0398(15) 0.0277(12) 0.0388(15) 0.0016(11) 0.0081(12) 0.0066(11)
N2 0.0427(16) 0.0332(14) 0.0360(15) -0.0027(12) 0.0064(12) -0.0033(12)
N3 0.0471(17) 0.0371(15) 0.0372(16) 0.0033(13) 0.0098(13) -0.0011(13)
N4 0.063(3) 0.087(4) 0.055(3) 0.008(2) 0.017(2) 0.016(2)
N5 0.064(3) 0.065(3) 0.058(3) -0.016(2) 0.027(2) -0.020(2)
N6 0.066(3) 0.047(2) 0.116(5) -0.019(3) 0.022(3) 0.013(2)
N7 0.091(3) 0.0425(19) 0.063(3) 0.0106(19) 0.032(2) 0.000(2)
N8 0.117(6) 0.109(6) 0.177(9) -0.033(6) -0.003(6) -0.014(5)
O1 0.0371(13) 0.0249(11) 0.0623(18) -0.0019(11) 0.0063(12) -0.0031(10)
O2 0.0311(11) 0.0248(10) 0.0497(15) -0.0018(10) 0.0005(10) 0.0028(9)
O3 0.0442(15) 0.0387(15) 0.069(2) 0.0116(14) 0.0016(14) 0.0034(12)
O4 0.0293(11) 0.0288(11) 0.0588(17) -0.0032(11) -0.0016(11) 0.0010(9)
O5 0.0521(19) 0.092(3) 0.053(2) 0.0102(19) 0.0153(16) -0.0049(19)
O6 0.0491(19) 0.090(3) 0.077(3) -0.015(2) 0.0205(19) -0.0239(19)
O7 0.102(4) 0.144(5) 0.065(3) -0.014(3) 0.044(3) -0.051(3)
O8 0.063(2) 0.071(3) 0.122(4) -0.028(3) -0.013(2) 0.022(2)
O9 0.0556(19) 0.0532(19) 0.090(3) -0.0285(19) 0.0191(19) 0.0002(16)
O10 0.093(4) 0.083(3) 0.243(9) -0.072(5) 0.041(4) 0.028(3)
O11 0.123(4) 0.0392(16) 0.084(3) 0.0064(19) 0.059(3) 0.007(2)
O12 0.125(4) 0.0385(16) 0.060(2) 0.0092(16) 0.030(2) 0.012(2)
O13 0.215(7) 0.067(3) 0.115(5) 0.017(3) 0.107(5) 0.000(4)

loop_
_atom_type_symbol
_atom_type_description
_atom_type_scat_dispersion_real
_atom_type_scat_dispersion_imag
_atom_type_scat_source
C C 0.0033 0.0016 'International Tables Vol C Tables 4.2.6.8 and 6.1.1.4'
H H 0.0000 0.0000 'International Tables Vol C Tables 4.2.6.8 and 6.1.1.4'
Cu Cu 0.3201 1.2651 'International Tables Vol C Tables 4.2.6.8 and 6.1.1.4'
Eu Eu -0.1578 3.6682 'International Tables Vol C Tables 4.2.6.8 and 6.1.1.4'
N N 0.0061 0.0033 'International Tables Vol C Tables 4.2.6.8 and 6.1.1.4'
O O 0.0106 0.0060 'International Tables Vol C Tables 4.2.6.8 and 6.1.1.4'

loop_
_geom_angle_atom_site_label_1
_geom_angle_atom_site_label_2
_geom_angle_atom_site_label_3
_geom_angle
O1 C1 H1A 109.5
O1 C1 H1B 109.5
H1A C1 H1B 109.5
O1 C1 H1C 109.5
H1A C1 H1C 109.5
H1B C1 H1C 109.5
C3 C2 O1 124.8(4)
C3 C2 C7 122.2(4)
O1 C2 C7 113.0(3)
C2 C3 C4 119.1(4)
C2 C3 H3 120.4
C4 C3 H3 120.4
C5 C4 C3 120.2(4)
C5 C4 H4 119.9
C3 C4 H4 119.9
C4 C5 C6 121.0(4)
C4 C5 H5 119.5
C6 C5 H5 119.5
C7 C6 C5 119.4(4)
C7 C6 C8 123.0(3)
C5 C6 C8 117.3(3)
O2 C7 C6 123.7(3)
O2 C7 C2 118.4(3)
C6 C7 C2 117.9(3)
N1 C8 C6 127.8(3)
N1 C8 H8 116.1
C6 C8 H8 116.1
N1 C9 C10 113.3(3)
N1 C9 H9A 108.9
C10 C9 H9A 108.9
N1 C9 H9B 108.9
C10 C9 H9B 108.9
H9A C9 H9B 107.7
C11 C10 C9 114.5(3)
C11 C10 H10A 108.6
C9 C10 H10A 108.6
C11 C10 H10B 108.6
C9 C10 H10B 108.6
H10A C10 H10B 107.6
N2 C11 C12 121.7(4)
N2 C11 C10 116.5(4)
C12 C11 C10 121.7(4)
C13 C12 C11 118.9(4)
C13 C12 H12 120.5
C11 C12 H12 120.5
C14 C13 C12 119.3(4)
C14 C13 H13 120.3
C12 C13 H13 120.3
C13 C14 C15 119.5(5)
C13 C14 H14 120.2
C15 C14 H14 120.2
N2 C15 C14 122.0(4)
N2 C15 H15 119.0
C14 C15 H15 119.0
O3 C16 H16A 109.5
O3 C16 H16B 109.5
H16A C16 H16B 109.5
O3 C16 H16C 109.5
H16A C16 H16C 109.5
H16B C16 H16C 109.5
O3 C17 C18 126.3(4)
O3 C17 C22 112.4(3)
C18 C17 C22 121.3(4)
C17 C18 C19 119.1(4)
C17 C18 H18 120.4
C19 C18 H18 120.4
C20 C19 C18 120.6(4)
C20 C19 H19 119.7
C18 C19 H19 119.7
C19 C20 C21 120.5(4)
C19 C20 H20 119.7
C21 C20 H20 119.7
C22 C21 C20 119.7(4)
C22 C21 C23 121.5(3)
C20 C21 C23 118.6(4)
O4 C22 C21 124.3(3)
O4 C22 C17 117.0(3)
C21 C22 C17 118.7(3)
N3 C23 C21 125.3(4)
N3 C23 H23 117.3
C21 C23 H23 117.3
N3 C24 C25 111.3(4)
N3 C24 H24A 109.4
C25 C24 H24A 109.4
N3 C24 H24B 109.4
C25 C24 H24B 109.4
H24A C24 H24B 108.0
C26 C25 C24 110.5(4)
C26 C25 H25A 109.5
C24 C25 H25A 109.5
C26 C25 H25B 109.5
C24 C25 H25B 109.5
H25A C25 H25B 108.1
N4 C26 C27 122.2(5)
N4 C26 C25 115.9(4)
C27 C26 C25 121.9(5)
C26 C27 C28 118.8(6)
C26 C27 H27 120.6
C28 C27 H27 120.6
C29 C28 C27 119.9(6)
C29 C28 H28 120.1
C27 C28 H28 120.1
C28 C29 C30 117.7(6)
C28 C29 H29 121.2
C30 C29 H29 121.2
N4 C30 C29 124.5(6)
N4 C30 H30 117.7
C29 C30 H30 117.7
N8 C31 C32 178.6(12)
C31 C32 H32A 109.5
C31 C32 H32B 109.5
H32A C32 H32B 109.5
C31 C32 H32C 109.5
H32A C32 H32C 109.5
H32B C32 H32C 109.5
O4 Cu1 N1 170.84(12)
O4 Cu1 O2 78.71(10)
N1 Cu1 O2 92.26(12)
O4 Cu1 N3 87.84(13)
N1 Cu1 N3 99.56(13)
O2 Cu1 N3 132.56(13)
O4 Cu1 N2 94.18(13)
N1 Cu1 N2 88.97(13)
O2 Cu1 N2 119.93(12)
N3 Cu1 N2 106.16(13)
O4 Cu1 Eu1 38.28(8)
N1 Cu1 Eu1 132.74(9)
O2 Cu1 Eu1 40.48(7)
N3 Cu1 Eu1 112.52(10)
N2 Cu1 Eu1 112.71(9)
O4 Eu1 O2 63.53(8)
O4 Eu1 O12 132.07(12)
O2 Eu1 O12 111.54(13)
O4 Eu1 O6 76.46(13)
O2 Eu1 O6 109.19(14)
O12 Eu1 O6 137.95(16)
O4 Eu1 O5 89.84(13)
O2 Eu1 O5 72.54(12)
O12 Eu1 O5 136.34(15)
O6 Eu1 O5 50.64(13)
O4 Eu1 O9 148.89(12)
O2 Eu1 O9 131.29(11)
O12 Eu1 O9 72.98(14)
O6 Eu1 O9 72.66(14)
O5 Eu1 O9 73.57(15)
O4 Eu1 O11 85.70(12)
O2 Eu1 O11 74.73(13)
O12 Eu1 O11 50.09(12)
O6 Eu1 O11 156.82(16)
O5 Eu1 O11 145.32(15)
O9 Eu1 O11 122.80(13)
O4 Eu1 O8 113.86(13)
O2 Eu1 O8 177.09(14)
O12 Eu1 O8 71.09(18)
O6 Eu1 O8 68.48(19)
O5 Eu1 O8 106.54(17)
O9 Eu1 O8 50.21(14)
O11 Eu1 O8 106.69(18)
O4 Eu1 O1 126.33(8)
O2 Eu1 O1 62.97(8)
O12 Eu1 O1 73.52(13)
O6 Eu1 O1 117.89(12)
O5 Eu1 O1 70.59(11)
O9 Eu1 O1 73.34(11)
O11 Eu1 O1 84.59(15)
O8 Eu1 O1 119.50(12)
O4 Eu1 O3 58.49(9)
O2 Eu1 O3 115.37(9)
O12 Eu1 O3 88.82(13)
O6 Eu1 O3 83.06(13)
O5 Eu1 O3 130.26(11)
O9 Eu1 O3 113.17(12)
O11 Eu1 O3 74.97(15)
O8 Eu1 O3 62.98(13)
O1 Eu1 O3 158.81(11)
O4 Eu1 N5 83.08(12)
O2 Eu1 N5 91.17(13)
O12 Eu1 N5 143.59(13)
O6 Eu1 N5 25.51(13)
O5 Eu1 N5 25.14(13)
O9 Eu1 N5 70.67(14)
O11 Eu1 N5 164.89(13)
O8 Eu1 N5 87.16(18)
O1 Eu1 N5 93.92(12)
O3 Eu1 N5 107.27(12)
O4 Eu1 N7 109.96(12)
O2 Eu1 N7 92.22(12)
O12 Eu1 N7 24.94(12)
O6 Eu1 N7 157.91(15)
O5 Eu1 N7 146.79(14)
O9 Eu1 N7 97.56(14)
O11 Eu1 N7 25.26(12)
O8 Eu1 N7 89.94(17)
O1 Eu1 N7 76.20(13)
O3 Eu1 N7 82.85(13)
N5 Eu1 N7 166.65(13)
C8 N1 C9 114.8(3)
C8 N1 Cu1 123.1(2)
C9 N1 Cu1 122.0(3)
C11 N2 C15 118.5(4)
C11 N2 Cu1 118.9(3)
C15 N2 Cu1 122.2(3)
C23 N3 C24 117.3(4)
C23 N3 Cu1 121.8(3)
C24 N3 Cu1 120.7(3)
C26 N4 C30 116.8(5)
O7 N5 O5 122.8(5)
O7 N5 O6 120.7(5)
O5 N5 O6 116.3(4)
O7 N5 Eu1 175.1(5)
O5 N5 Eu1 58.3(3)
O6 N5 Eu1 58.1(2)
O10 N6 O8 122.9(6)
O10 N6 O9 120.0(6)
O8 N6 O9 117.1(4)
O10 N6 Eu1 174.1(6)
O8 N6 Eu1 59.6(3)
O9 N6 Eu1 57.6(2)
O13 N7 O12 122.0(5)
O13 N7 O11 122.2(5)
O12 N7 O11 115.7(4)
O13 N7 Eu1 174.9(6)
O12 N7 Eu1 56.6(2)
O11 N7 Eu1 59.5(3)
C2 O1 C1 116.0(3)
C2 O1 Eu1 117.7(2)
C1 O1 Eu1 125.2(3)
C7 O2 Cu1 124.6(2)
C7 O2 Eu1 123.7(2)
Cu1 O2 Eu1 106.74(11)
C17 O3 C16 117.3(4)
C17 O3 Eu1 112.4(2)
C16 O3 Eu1 126.7(3)
C22 O4 Cu1 122.1(2)
C22 O4 Eu1 126.7(2)
Cu1 O4 Eu1 110.92(11)
N5 O5 Eu1 96.6(3)
N5 O6 Eu1 96.4(3)
N6 O8 Eu1 95.6(3)
N6 O9 Eu1 97.0(3)
N7 O11 Eu1 95.2(3)
N7 O12 Eu1 98.4(3)

loop_
_geom_bond_atom_site_label_1
_geom_bond_atom_site_label_2
_geom_bond_distance
C1 O1 1.447(5)
C1 H1A 0.9600
C1 H1B 0.9600
C1 H1C 0.9600
C2 C3 1.375(5)
C2 O1 1.390(5)
C2 C7 1.411(5)
C3 C4 1.395(6)
C3 H3 0.9300
C4 C5 1.373(6)
C4 H4 0.9300
C5 C6 1.409(5)
C5 H5 0.9300
C6 C7 1.403(5)
C6 C8 1.437(5)
C7 O2 1.321(4)
C8 N1 1.292(5)
C8 H8 0.9300
C9 N1 1.482(5)
C9 C10 1.521(6)
C9 H9A 0.9700
C9 H9B 0.9700
C10 C11 1.505(6)
C10 H10A 0.9700
C10 H10B 0.9700
C11 N2 1.346(5)
C11 C12 1.390(6)
C12 C13 1.379(8)
C12 H12 0.9300
C13 C14 1.366(8)
C13 H13 0.9300
C14 C15 1.376(6)
C14 H14 0.9300
C15 N2 1.349(5)
C15 H15 0.9300
C16 O3 1.431(6)
C16 H16A 0.9600
C16 H16B 0.9600
C16 H16C 0.9600
C17 O3 1.380(5)
C17 C18 1.388(5)
C17 C22 1.402(5)
C18 C19 1.389(7)
C18 H18 0.9300
C19 C20 1.375(7)
C19 H19 0.9300
C20 C21 1.403(5)
C20 H20 0.9300
C21 C22 1.396(5)
C21 C23 1.470(6)
C22 O4 1.335(4)
C23 N3 1.270(5)
C23 H23 0.9300
C24 N3 1.470(5)
C24 C25 1.537(7)
C24 H24A 0.9700
C24 H24B 0.9700
C25 C26 1.512(7)
C25 H25A 0.9700
C25 H25B 0.9700
C26 N4 1.334(7)
C26 C27 1.378(7)
C27 C28 1.383(9)
C27 H27 0.9300
C28 C29 1.354(10)
C28 H28 0.9300
C29 C30 1.360(9)
C29 H29 0.9300
C30 N4 1.351(8)
C30 H30 0.9300
C31 N8 1.121(12)
C31 C32 1.437(13)
C32 H32A 0.9600
C32 H32B 0.9600
C32 H32C 0.9600
Cu1 O4 1.931(3)
Cu1 N1 1.946(3)
Cu1 O2 1.991(2)
Cu1 N3 2.084(3)
Cu1 N2 2.175(3)
Cu1 Eu1 3.5222(5)
Eu1 O4 2.336(3)
Eu1 O2 2.388(2)
Eu1 O12 2.467(4)
Eu1 O6 2.481(4)
Eu1 O5 2.487(4)
Eu1 O9 2.502(3)
Eu1 O11 2.529(4)
Eu1 O8 2.547(4)
Eu1 O1 2.555(3)
Eu1 O3 2.792(3)
Eu1 N5 2.904(5)
Eu1 N7 2.922(4)
N5 O7 1.227(6)
N5 O5 1.242(6)
N5 O6 1.259(6)
N6 O10 1.211(6)
N6 O8 1.242(7)
N6 O9 1.269(6)
N7 O13 1.213(6)
N7 O12 1.246(6)
N7 O11 1.252(5)
